data_4316639
loop_
_publ_author_name
'William Levason'
'Seema Maheshwari'
'Raju Ratnani'
'Gillian Reid'
'Michael Webster'
'Wenjian Zhang'

_publ_contact_author_address
;   School of Chemistry
    University of Southampton
    Southampton SO17 1BJ, UK
;
_publ_contact_author_email gr@soton.ac.uk
_publ_contact_author_fax '023 8059 3781'
_publ_contact_author_name 'Professor Gillian Reid'
_publ_contact_author_phone '023 8059 3609'
_publ_section_title
;
 Structural Diversity in Supramolecular Complexes of MCl3 (M = As, Sb, Bi)
 with Constrained Thio- and Seleno-Ether Ligands
;
_journal_name_full 'Inorganic Chemistry'
_journal_page_first 9036
_journal_page_last 9048
_journal_paper_doi 10.1021/ic101296e
_journal_volume 49
_journal_year 2010
_chemical_formula_moiety 'C14 H22 As2 Cl6 S4'
_chemical_formula_structural '(C14 H22 S4) (Cl3 As)2'
_chemical_formula_sum 'C14 H22 As2 Cl6 S4'
_chemical_formula_weight 681.10
_chemical_name_systematic
; 
 1,2,4,5-tetrakis[(methylthio)methyl]benzene-bis(trichloroarsenic(III)) 
;
_space_group_IT_number 14
_space_group_name_Hall '-P 2yn'
_symmetry_cell_setting monoclinic
_symmetry_space_group_name_Hall '-P 2yn'
_symmetry_space_group_name_H-M 'P 1 21/n 1'
_atom_sites_solution_hydrogens geom
_atom_sites_solution_primary direct
_atom_sites_solution_secondary difmap
_audit_author_name 'Webster, M.'
_audit_creation_date 2010-03-08
_audit_creation_method 'SHELXL-97 + hand edit'
_cell_angle_alpha 90.00
_cell_angle_beta 93.360(10)
_cell_angle_gamma 90.00
_cell_formula_units_Z 2
_cell_length_a 11.2413(15)
_cell_length_b 7.0289(10)
_cell_length_c 16.235(3)
_cell_measurement_reflns_used 16971
_cell_measurement_temperature 120(2)
_cell_measurement_theta_max 27.48
_cell_measurement_theta_min 2.91
_cell_volume 1280.6(3)
_computing_structure_refinement 'SHELXL-97 (Sheldrick, 1997)'
_computing_structure_solution 'SHELXS-97 (Sheldrick, 1997)'
_diffrn_ambient_temperature 120(2)
_diffrn_measured_fraction_theta_full 0.993
_diffrn_measured_fraction_theta_max 0.993
_diffrn_measurement_device_type 'Bruker-Nonius 95mm CCD camera on \k-goniostat'
_diffrn_measurement_method '\f & \w scans'
_diffrn_radiation_monochromator graphite
_diffrn_radiation_source 'Bruker-Nonius FR591 rotating anode'
_diffrn_radiation_type MoK\a
_diffrn_radiation_wavelength 0.71073
_diffrn_reflns_av_R_equivalents 0.0398
_diffrn_reflns_av_sigmaI/netI 0.0291
_diffrn_reflns_limit_h_max 14
_diffrn_reflns_limit_h_min -14
_diffrn_reflns_limit_k_max 8
_diffrn_reflns_limit_k_min -9
_diffrn_reflns_limit_l_max 20
_diffrn_reflns_limit_l_min -21
_diffrn_reflns_number 17266
_diffrn_reflns_theta_full 27.57
_diffrn_reflns_theta_max 27.57
_diffrn_reflns_theta_min 3.61
_diffrn_standards_number 0
_exptl_absorpt_coefficient_mu 3.562
_exptl_absorpt_correction_T_max 0.7456
_exptl_absorpt_correction_T_min 0.5217
_exptl_absorpt_correction_type multi-scan
_exptl_absorpt_process_details 'G.M. Sheldrick, (2007). SADABS. Version 2007/2. Bruker AXS Inc.'
_exptl_crystal_colour colourless
_exptl_crystal_density_diffrn 1.766
_exptl_crystal_density_method 'not measured'
_exptl_crystal_description block
_exptl_crystal_F_000 676
_exptl_crystal_size_max 0.10
_exptl_crystal_size_mid 0.08
_exptl_crystal_size_min 0.04
_refine_diff_density_max 0.519
_refine_diff_density_min -0.621
_refine_diff_density_rms 0.084
_refine_ls_extinction_method none
_refine_ls_goodness_of_fit_ref 1.053
_refine_ls_hydrogen_treatment constr
_refine_ls_matrix_type full
_refine_ls_number_parameters 120
_refine_ls_number_reflns 2931
_refine_ls_number_restraints 0
_refine_ls_restrained_S_all 1.053
_refine_ls_R_factor_all 0.0380
_refine_ls_R_factor_gt 0.0297
_refine_ls_shift/su_max 0.000
_refine_ls_shift/su_mean 0.000
_refine_ls_structure_factor_coef Fsqd
_refine_ls_weighting_details 'w=1/[\s^2^(Fo^2^)+(0.0323P)^2^+1.0362P] where P=(Fo^2^+2Fc^2^)/3'
_refine_ls_weighting_scheme calc
_refine_ls_wR_factor_gt 0.0688
_refine_ls_wR_factor_ref 0.0723
_reflns_number_gt 2535
_reflns_number_total 2931
_reflns_threshold_expression I>2sigma(I)
_cod_data_source_file ic101296e_si_002_10.cif
_cod_data_source_block 10sm01x
_cod_original_sg_symbol_H-M 'P 21/n'
_cod_database_code 4316639

loop_
_symmetry_equiv_pos_as_xyz
'x, y, z'
'-x+1/2, y+1/2, -z+1/2'
'-x, -y, -z'
'x-1/2, -y-1/2, z-1/2'

loop_
_atom_site_label
_atom_site_type_symbol
_atom_site_fract_x
_atom_site_fract_y
_atom_site_fract_z
_atom_site_U_iso_or_equiv
_atom_site_adp_type
_atom_site_occupancy
_atom_site_symmetry_multiplicity
_atom_site_calc_flag
_atom_site_refinement_flags
_atom_site_disorder_assembly
_atom_site_disorder_group
As1 As 0.50116(2) 0.67230(4) 0.199314(15) 0.02559(9) Uani 1 1 d . . .
Cl1 Cl 0.41627(6) 0.41796(10) 0.14601(4) 0.03410(15) Uani 1 1 d . . .
Cl2 Cl 0.34075(6) 0.81180(9) 0.24195(4) 0.03385(16) Uani 1 1 d . . .
Cl3 Cl 0.50308(7) 0.83326(11) 0.08160(5) 0.04601(19) Uani 1 1 d . . .
S1 S 0.50510(6) 0.46505(10) 0.36231(4) 0.03428(17) Uani 1 1 d . . .
S2 S 0.74913(6) -0.04746(11) 0.33183(4) 0.03610(17) Uani 1 1 d . . .
C1 C 0.4908(2) 0.1014(3) 0.42519(14) 0.0225(5) Uani 1 1 d . . .
C2 C 0.6032(2) 0.0470(3) 0.45935(14) 0.0229(5) Uani 1 1 d . . .
C3 C 0.6098(2) -0.0523(3) 0.53368(14) 0.0230(5) Uani 1 1 d . . .
H3 H 0.6860 -0.0880 0.5572 0.028 Uiso 1 1 calc R . .
C4 C 0.4775(2) 0.2127(4) 0.34586(15) 0.0262(5) Uani 1 1 d . . .
H4A H 0.3958 0.1951 0.3208 0.031 Uiso 1 1 calc R . .
H4B H 0.5341 0.1628 0.3067 0.031 Uiso 1 1 calc R . .
C5 C 0.3754(3) 0.5321(4) 0.41491(17) 0.0425(7) Uani 1 1 d . . .
H5A H 0.3037 0.5007 0.3804 0.064 Uiso 1 1 calc R . .
H5B H 0.3774 0.6693 0.4257 0.064 Uiso 1 1 calc R . .
H5C H 0.3745 0.4630 0.4673 0.064 Uiso 1 1 calc R . .
C6 C 0.7161(2) 0.0997(4) 0.42017(16) 0.0299(5) Uani 1 1 d . . .
H6A H 0.7833 0.0900 0.4622 0.036 Uiso 1 1 calc R . .
H6B H 0.7105 0.2341 0.4021 0.036 Uiso 1 1 calc R . .
C7 C 0.7916(3) -0.2652(4) 0.38289(19) 0.0398(6) Uani 1 1 d . . .
H7A H 0.8579 -0.2409 0.4234 0.060 Uiso 1 1 calc R . .
H7B H 0.8164 -0.3577 0.3421 0.060 Uiso 1 1 calc R . .
H7C H 0.7236 -0.3159 0.4111 0.060 Uiso 1 1 calc R . .

loop_
_atom_site_aniso_label
_atom_site_aniso_U_11
_atom_site_aniso_U_22
_atom_site_aniso_U_33
_atom_site_aniso_U_23
_atom_site_aniso_U_13
_atom_site_aniso_U_12
As1 0.02246(14) 0.02791(16) 0.02639(14) 0.00418(10) 0.00119(10) -0.00058(9)
Cl1 0.0306(3) 0.0368(4) 0.0344(3) -0.0053(3) -0.0019(3) -0.0031(3)
Cl2 0.0294(3) 0.0370(4) 0.0351(3) -0.0004(3) 0.0020(3) 0.0092(3)
Cl3 0.0494(4) 0.0515(5) 0.0377(4) 0.0208(3) 0.0071(3) 0.0018(3)
S1 0.0442(4) 0.0281(3) 0.0290(3) 0.0080(3) -0.0110(3) -0.0086(3)
S2 0.0296(3) 0.0489(4) 0.0304(3) 0.0055(3) 0.0058(3) 0.0053(3)
C1 0.0281(12) 0.0194(11) 0.0195(10) -0.0002(9) -0.0037(9) -0.0008(9)
C2 0.0215(11) 0.0211(11) 0.0260(11) 0.0002(9) -0.0006(9) -0.0015(9)
C3 0.0216(11) 0.0218(12) 0.0248(11) 0.0011(9) -0.0055(9) 0.0010(9)
C4 0.0291(12) 0.0268(12) 0.0224(11) 0.0027(10) -0.0024(10) 0.0003(10)
C5 0.074(2) 0.0293(15) 0.0242(12) -0.0026(11) -0.0012(13) 0.0019(14)
C6 0.0267(12) 0.0315(14) 0.0311(12) 0.0068(11) 0.0004(10) -0.0034(10)
C7 0.0375(15) 0.0370(16) 0.0456(16) 0.0014(13) 0.0072(13) 0.0001(13)

loop_
_atom_type_symbol
_atom_type_description
_atom_type_scat_dispersion_real
_atom_type_scat_dispersion_imag
_atom_type_scat_source
C C 0.0033 0.0016 'International Tables Vol C Tables 4.2.6.8 and 6.1.1.4'
H H 0.0000 0.0000 'International Tables Vol C Tables 4.2.6.8 and 6.1.1.4'
S S 0.1246 0.1234 'International Tables Vol C Tables 4.2.6.8 and 6.1.1.4'
Cl Cl 0.1484 0.1585 'International Tables Vol C Tables 4.2.6.8 and 6.1.1.4'
As As 0.0499 2.0058 'International Tables Vol C Tables 4.2.6.8 and 6.1.1.4'

loop_
_geom_angle_atom_site_label_1
_geom_angle_atom_site_label_2
_geom_angle_atom_site_label_3
_geom_angle
_geom_angle_site_symmetry_1
_geom_angle_site_symmetry_3
_geom_angle_publ_flag
Cl1 As1 Cl2 98.20(3) . . ?
Cl1 As1 Cl3 95.86(3) . . ?
Cl2 As1 Cl3 95.35(3) . . ?
Cl1 As1 S1 86.33(2) . . ?
Cl2 As1 S1 84.80(3) . . ?
Cl3 As1 S1 177.76(3) . . ?
Cl1 As1 S2 84.89(2) . 2_655 ?
Cl2 As1 S2 170.55(2) . 2_655 ?
Cl3 As1 S2 93.20(3) . 2_655 ?
S1 As1 S2 86.50(2) . 2_655 ?
C5 S1 C4 100.94(13) . . ?
C5 S1 As1 108.64(9) . . ?
C4 S1 As1 110.39(8) . . ?
C7 S2 C6 100.46(13) . . ?
C3 C1 C2 118.8(2) 3_656 . ?
C3 C1 C4 119.8(2) 3_656 . ?
C2 C1 C4 121.4(2) . . ?
C3 C2 C1 118.7(2) . . ?
C3 C2 C6 119.2(2) . . ?
C1 C2 C6 122.0(2) . . ?
C1 C3 C2 122.5(2) 3_656 . ?
C1 C3 H3 118.7 3_656 . ?
C2 C3 H3 118.7 . . ?
C1 C4 S1 111.94(17) . . ?
C1 C4 H4A 109.2 . . ?
S1 C4 H4A 109.2 . . ?
C1 C4 H4B 109.2 . . ?
S1 C4 H4B 109.2 . . ?
H4A C4 H4B 107.9 . . ?
S1 C5 H5A 109.5 . . ?
S1 C5 H5B 109.5 . . ?
H5A C5 H5B 109.5 . . ?
S1 C5 H5C 109.5 . . ?
H5A C5 H5C 109.5 . . ?
H5B C5 H5C 109.5 . . ?
C2 C6 S2 114.18(18) . . ?
C2 C6 H6A 108.7 . . ?
S2 C6 H6A 108.7 . . ?
C2 C6 H6B 108.7 . . ?
S2 C6 H6B 108.7 . . ?
H6A C6 H6B 107.6 . . ?
S2 C7 H7A 109.5 . . ?
S2 C7 H7B 109.5 . . ?
H7A C7 H7B 109.5 . . ?
S2 C7 H7C 109.5 . . ?
H7A C7 H7C 109.5 . . ?
H7B C7 H7C 109.5 . . ?

loop_
_geom_bond_atom_site_label_1
_geom_bond_atom_site_label_2
_geom_bond_distance
_geom_bond_site_symmetry_2
_geom_bond_publ_flag
As1 Cl1 2.1814(7) . ?
As1 Cl2 2.1996(7) . ?
As1 Cl3 2.2221(8) . ?
As1 S1 3.0189(8) . ?
As1 S2 3.2693(8) 2_655 ?
S1 C5 1.795(3) . ?
S1 C4 1.818(3) . ?
S2 C7 1.792(3) . ?
S2 C6 1.824(3) . ?
C1 C3 1.390(3) 3_656 ?
C1 C2 1.404(3) . ?
C1 C4 1.507(3) . ?
C2 C3 1.392(3) . ?
C2 C6 1.499(3) . ?
C3 C1 1.390(3) 3_656 ?
C3 H3 0.9500 . ?
C4 H4A 0.9900 . ?
C4 H4B 0.9900 . ?
C5 H5A 0.9800 . ?
C5 H5B 0.9800 . ?
C5 H5C 0.9800 . ?
C6 H6A 0.9900 . ?
C6 H6B 0.9900 . ?
C7 H7A 0.9800 . ?
C7 H7B 0.9800 . ?
C7 H7C 0.9800 . ?

loop_
_geom_torsion_atom_site_label_1
_geom_torsion_atom_site_label_2
_geom_torsion_atom_site_label_3
_geom_torsion_atom_site_label_4
_geom_torsion
_geom_torsion_site_symmetry_1
_geom_torsion_site_symmetry_2
_geom_torsion_site_symmetry_3
_geom_torsion_site_symmetry_4
_geom_torsion_publ_flag
Cl1 As1 S1 C5 -94.61(11) . . . . ?
Cl2 As1 S1 C5 3.98(11) . . . . ?
S2 As1 S1 C5 -179.71(11) 2_655 . . . ?
Cl1 As1 S1 C4 15.21(9) . . . . ?
Cl2 As1 S1 C4 113.79(9) . . . . ?
S2 As1 S1 C4 -69.89(9) 2_655 . . . ?
C3 C1 C2 C3 -0.7(4) 3_656 . . . ?
C4 C1 C2 C3 178.7(2) . . . . ?
C3 C1 C2 C6 -178.0(2) 3_656 . . . ?
C4 C1 C2 C6 1.3(4) . . . . ?
C1 C2 C3 C1 0.7(4) . . . 3_656 ?
C6 C2 C3 C1 178.1(2) . . . 3_656 ?
C3 C1 C4 S1 98.8(2) 3_656 . . . ?
C2 C1 C4 S1 -80.6(3) . . . . ?
C5 S1 C4 C1 -70.9(2) . . . . ?
As1 S1 C4 C1 174.35(15) . . . . ?
C3 C2 C6 S2 104.1(2) . . . . ?
C1 C2 C6 S2 -78.5(3) . . . . ?
C7 S2 C6 C2 -72.3(2) . . . . ?
